data_7025767
loop_
_publ_author_name
'Fortman, George C.'
'Slawin, Alexandra M. Z.'
'Nolan, Steven P.'

_publ_section_title
;
 Flexible cycloalkyl-substituted N-heterocyclic carbenes.
;
_journal_issue 16
_journal_name_full 'Dalton transactions (Cambridge, England : 2003)'
_journal_page_first 3923
_journal_page_last 3930
_journal_paper_doi 10.1039/c003214j
_journal_volume 39
_journal_year 2010
_chemical_formula_moiety 'C29 H48 Cl Ir N2 O2'
_chemical_formula_sum 'C29 H48 Cl Ir N2 O2'
_chemical_formula_weight 684.34
_chemical_name_systematic
;
?
;
_space_group_IT_number 2
_symmetry_cell_setting triclinic
_symmetry_space_group_name_Hall '-P 1'
_symmetry_space_group_name_H-M 'P -1'
_atom_sites_solution_hydrogens geom
_atom_sites_solution_primary direct
_atom_sites_solution_secondary difmap
_audit_creation_method SHELXL-97
_cell_angle_alpha 92.160(9)
_cell_angle_beta 92.229(10)
_cell_angle_gamma 111.059(15)
_cell_formula_units_Z 2
_cell_length_a 7.815(4)
_cell_length_b 9.552(5)
_cell_length_c 20.760(9)
_cell_measurement_reflns_used 4371
_cell_measurement_temperature 93(2)
_cell_measurement_theta_max 28.6880
_cell_measurement_theta_min 2.9048
_cell_volume 1442.9(12)
_computing_cell_refinement 'CrystalClear (Rigaku Corp., 2004)'
_computing_data_collection 'CrystalClear (Rigaku Corp., 2004)'
_computing_data_reduction 'CrystalClear (Rigaku Corp., 2004)'
_computing_molecular_graphics 'Bruker SHELXTL'
_computing_publication_material 'Bruker SHELXTL'
_computing_structure_refinement 'SHELXL-97 (Sheldrick, 1997)'
_computing_structure_solution 'SHELXS-97 (Sheldrick, 1990)'
_diffrn_ambient_temperature 93(2)
_diffrn_measured_fraction_theta_full 0.972
_diffrn_measured_fraction_theta_max 0.968
_diffrn_measurement_device_type CCD
_diffrn_measurement_method '\w and \f scans'
_diffrn_radiation_monochromator confocal
_diffrn_radiation_source 'rotating anode'
_diffrn_radiation_type MoK\a
_diffrn_radiation_wavelength 0.71073
_diffrn_reflns_av_R_equivalents 0.0837
_diffrn_reflns_av_sigmaI/netI 0.2179
_diffrn_reflns_limit_h_max 9
_diffrn_reflns_limit_h_min -8
_diffrn_reflns_limit_k_max 9
_diffrn_reflns_limit_k_min -11
_diffrn_reflns_limit_l_max 20
_diffrn_reflns_limit_l_min -24
_diffrn_reflns_number 9296
_diffrn_reflns_theta_full 25.00
_diffrn_reflns_theta_max 25.29
_diffrn_reflns_theta_min 2.80
_exptl_absorpt_coefficient_mu 4.747
_exptl_absorpt_correction_T_max 1.0000
_exptl_absorpt_correction_T_min 0.6086
_exptl_absorpt_correction_type multi-scan
_exptl_absorpt_process_details 'Jacobson, R. (1998) Private communication'
_exptl_crystal_colour Yellow
_exptl_crystal_density_diffrn 1.575
_exptl_crystal_density_method 'not measured'
_exptl_crystal_description Prism
_exptl_crystal_F_000 692
_exptl_crystal_size_max 0.1200
_exptl_crystal_size_mid 0.0300
_exptl_crystal_size_min 0.0300
_refine_diff_density_max 2.018
_refine_diff_density_min -1.640
_refine_diff_density_rms 0.217
_refine_ls_extinction_method none
_refine_ls_goodness_of_fit_ref 0.926
_refine_ls_hydrogen_treatment constr
_refine_ls_matrix_type full
_refine_ls_number_parameters 317
_refine_ls_number_reflns 5089
_refine_ls_number_restraints 30
_refine_ls_restrained_S_all 0.924
_refine_ls_R_factor_all 0.1059
_refine_ls_R_factor_gt 0.0681
_refine_ls_shift/su_max 0.046
_refine_ls_shift/su_mean 0.001
_refine_ls_structure_factor_coef Fsqd
_refine_ls_weighting_details 'calc w=1/[\s^2^(Fo^2^)+(0.0189P)^2^+0.0000P] where P=(Fo^2^+2Fc^2^)/3'
_refine_ls_weighting_scheme calc
_refine_ls_wR_factor_gt 0.1215
_refine_ls_wR_factor_ref 0.1375
_reflns_number_gt 3411
_reflns_number_total 5089
_reflns_threshold_expression >2sigma(I)
_cod_data_source_file c003214j.txt
_cod_data_source_block sngf7
_cod_depositor_comments
;
The following automatic conversions were performed:

'_symmetry_cell_setting' value 'Triclinic' changed to 'triclinic'
according to /home/saulius/struct/CIF-dictionaries/cif_core.dic
dictionary named 'cif_core.dic' version 2.4.2 from 2011-04-26.

Automatic conversion script
Id: cif_fix_values 1891 2012-01-12 08:04:46Z andrius 
;
_cod_original_cell_volume 1442.8(12)
_cod_original_sg_symbol_H-M P-1
_cod_database_code 7025767

loop_
_symmetry_equiv_pos_as_xyz
'x, y, z'
'-x, -y, -z'

loop_
_atom_site_label
_atom_site_type_symbol
_atom_site_fract_x
_atom_site_fract_y
_atom_site_fract_z
_atom_site_U_iso_or_equiv
_atom_site_adp_type
_atom_site_occupancy
_atom_site_symmetry_multiplicity
_atom_site_calc_flag
_atom_site_refinement_flags
Ir1 Ir 0.11732(6) 0.05970(5) 0.23311(3) 0.02538(16) Uani 1 1 d .
Cl1 Cl -0.0448(4) -0.1134(4) 0.30931(19) 0.0474(10) Uani 1 1 d .
C1 C 0.3349(15) -0.0095(12) 0.2565(6) 0.0258(19) Uani 1 1 d U
N2 N 0.4488(11) 0.0388(10) 0.3114(5) 0.027(3) Uani 1 1 d .
C3 C 0.5727(14) -0.0398(11) 0.3109(6) 0.025(3) Uani 1 1 d .
H3A H 0.6674 -0.0303 0.3427 0.030 Uiso 1 1 calc R
C4 C 0.5303(14) -0.1294(12) 0.2570(6) 0.026(3) Uani 1 1 d .
H4A H 0.5909 -0.1953 0.2442 0.031 Uiso 1 1 calc R
N5 N 0.3872(12) -0.1118(10) 0.2235(5) 0.024(2) Uani 1 1 d .
C6 C 0.4462(14) 0.1367(11) 0.3605(6) 0.0194(18) Uani 1 1 d U
H6A H 0.3448 0.1705 0.3455 0.023 Uiso 1 1 calc R
C7 C 0.3771(16) 0.0622(12) 0.4238(6) 0.031(3) Uani 1 1 d .
H7A H 0.2754 -0.0344 0.4125 0.037 Uiso 1 1 calc R
H7B H 0.4780 0.0385 0.4452 0.037 Uiso 1 1 calc R
C8 C 0.3097(16) 0.1511(13) 0.4729(6) 0.034(3) Uani 1 1 d .
H8A H 0.4015 0.2544 0.4795 0.040 Uiso 1 1 calc R
H8B H 0.2975 0.1031 0.5147 0.040 Uiso 1 1 calc R
C9 C 0.1185(15) 0.1586(12) 0.4495(6) 0.030(3) Uani 1 1 d .
H9A H 0.1222 0.1808 0.4032 0.036 Uiso 1 1 calc R
H9B H 0.0218 0.0587 0.4533 0.036 Uiso 1 1 calc R
C10 C 0.0673(15) 0.2731(11) 0.4861(7) 0.033(3) Uani 1 1 d .
H10A H 0.0812 0.2609 0.5330 0.040 Uiso 1 1 calc R
H10B H -0.0634 0.2565 0.4754 0.040 Uiso 1 1 calc R
C11 C 0.1889(15) 0.4376(12) 0.4705(6) 0.030(3) Uani 1 1 d .
H11A H 0.1621 0.5083 0.5010 0.036 Uiso 1 1 calc R
H11B H 0.3195 0.4505 0.4786 0.036 Uiso 1 1 calc R
C12 C 0.1642(15) 0.4810(13) 0.4036(6) 0.032(3) Uani 1 1 d .
H12A H 0.0527 0.5071 0.4004 0.039 Uiso 1 1 calc R
H12B H 0.1446 0.3935 0.3732 0.039 Uiso 1 1 calc R
C13 C 0.3297(14) 0.6152(12) 0.3832(6) 0.029(3) Uani 1 1 d .
H13A H 0.2945 0.6521 0.3427 0.035 Uiso 1 1 calc R
H13B H 0.3611 0.6979 0.4170 0.035 Uiso 1 1 calc R
C14 C 0.4988(14) 0.5742(12) 0.3728(7) 0.029(3) Uani 1 1 d .
H14A H 0.5260 0.5288 0.4121 0.035 Uiso 1 1 calc R
H14B H 0.6048 0.6679 0.3676 0.035 Uiso 1 1 calc R
C15 C 0.4822(16) 0.4647(12) 0.3140(6) 0.035(3) Uani 1 1 d .
H15A H 0.4914 0.5206 0.2743 0.042 Uiso 1 1 calc R
H15B H 0.3582 0.3855 0.3123 0.042 Uiso 1 1 calc R
C16 C 0.6258(15) 0.3874(13) 0.3131(6) 0.035(3) Uani 1 1 d .
H16A H 0.6105 0.3297 0.2713 0.042 Uiso 1 1 calc R
H16B H 0.7503 0.4659 0.3160 0.042 Uiso 1 1 calc R
C17 C 0.6122(15) 0.2831(12) 0.3669(6) 0.032(3) Uani 1 1 d .
H17A H 0.6084 0.3369 0.4082 0.039 Uiso 1 1 calc R
H17B H 0.7249 0.2585 0.3691 0.039 Uiso 1 1 calc R
C18 C 0.2993(14) -0.1904(11) 0.1652(5) 0.0189(18) Uani 1 1 d U
H18A H 0.1929 -0.1580 0.1560 0.023 Uiso 1 1 calc R
C19 C 0.2182(15) -0.3571(12) 0.1714(7) 0.034(2) Uani 1 1 d U
H19A H 0.3129 -0.3904 0.1916 0.040 Uiso 1 1 calc R
H19B H 0.1854 -0.4069 0.1276 0.040 Uiso 1 1 calc R
C20 C 0.0502(14) -0.4085(12) 0.2105(6) 0.029(3) Uani 1 1 d .
H20A H 0.0782 -0.3503 0.2526 0.035 Uiso 1 1 calc R
H20B H 0.0199 -0.5157 0.2192 0.035 Uiso 1 1 calc R
C21 C -0.1200(16) -0.3892(13) 0.1760(6) 0.032(3) Uani 1 1 d .
H21A H -0.2152 -0.4029 0.2078 0.038 Uiso 1 1 calc R
H21B H -0.0833 -0.2848 0.1623 0.038 Uiso 1 1 calc R
C22 C -0.2058(15) -0.4968(11) 0.1170(6) 0.027(3) Uani 1 1 d .
H22A H -0.1057 -0.5095 0.0925 0.032 Uiso 1 1 calc R
H22B H -0.2798 -0.5963 0.1323 0.032 Uiso 1 1 calc R
C23 C -0.3266(14) -0.4476(11) 0.0715(6) 0.029(3) Uani 1 1 d .
H23A H -0.4221 -0.4278 0.0962 0.035 Uiso 1 1 calc R
H23B H -0.3894 -0.5302 0.0388 0.035 Uiso 1 1 calc R
C24 C -0.2154(16) -0.3026(12) 0.0363(6) 0.033(3) Uani 1 1 d .
H24A H -0.3035 -0.2646 0.0144 0.040 Uiso 1 1 calc R
H24B H -0.1414 -0.2243 0.0692 0.040 Uiso 1 1 calc R
C25 C -0.0941(15) -0.3240(12) -0.0109(6) 0.032(3) Uani 1 1 d .
H25A H -0.1692 -0.3746 -0.0504 0.039 Uiso 1 1 calc R
H25B H -0.0362 -0.3926 0.0064 0.039 Uiso 1 1 calc R
C26 C 0.0587(16) -0.1807(11) -0.0299(6) 0.030(3) Uani 1 1 d .
H26A H 0.1236 -0.2075 -0.0656 0.036 Uiso 1 1 calc R
H26B H 0.0016 -0.1109 -0.0464 0.036 Uiso 1 1 calc R
C27 C 0.1966(14) -0.1007(11) 0.0237(6) 0.028(3) Uani 1 1 d .
H27A H 0.1314 -0.0888 0.0622 0.033 Uiso 1 1 calc R
H27B H 0.2711 0.0009 0.0106 0.033 Uiso 1 1 calc R
C28 C 0.3272(15) -0.1865(13) 0.0417(6) 0.028(3) Uani 1 1 d .
H28A H 0.2538 -0.2954 0.0407 0.034 Uiso 1 1 calc R
H28B H 0.4186 -0.1706 0.0084 0.034 Uiso 1 1 calc R
C29 C 0.4276(15) -0.1393(14) 0.1068(6) 0.033(3) Uani 1 1 d .
H29A H 0.4875 -0.0285 0.1101 0.040 Uiso 1 1 calc R
H29B H 0.5254 -0.1822 0.1102 0.040 Uiso 1 1 calc R
C31 C -0.0781(15) 0.1276(12) 0.2133(7) 0.029(3) Uani 1 1 d .
O31 O -0.1910(10) 0.1715(9) 0.2008(4) 0.036(2) Uani 1 1 d .
C32 C 0.2739(19) 0.1994(15) 0.1723(8) 0.040(2) Uani 1 1 d U
O32 O 0.3416(11) 0.2587(10) 0.1468(5) 0.048(3) Uani 1 1 d .

loop_
_atom_site_aniso_label
_atom_site_aniso_U_11
_atom_site_aniso_U_22
_atom_site_aniso_U_33
_atom_site_aniso_U_23
_atom_site_aniso_U_13
_atom_site_aniso_U_12
Ir1 0.0235(3) 0.0295(3) 0.0249(3) 0.0014(2) -0.0021(2) 0.0120(2)
Cl1 0.0401(18) 0.054(2) 0.054(3) -0.0022(19) -0.0052(18) 0.0247(17)
C1 0.025(2) 0.026(2) 0.026(2) 0.0011(10) 0.0020(10) 0.0094(11)
N2 0.016(5) 0.030(5) 0.037(7) 0.010(5) 0.008(5) 0.010(4)
C3 0.017(6) 0.023(6) 0.033(8) 0.003(6) -0.005(6) 0.004(5)
C4 0.020(6) 0.031(6) 0.026(8) 0.013(6) -0.006(6) 0.007(5)
N5 0.029(5) 0.029(5) 0.024(6) 0.004(5) -0.001(5) 0.022(4)
C6 0.0194(19) 0.0196(19) 0.019(2) 0.0012(10) 0.0011(10) 0.0067(10)
C7 0.046(7) 0.037(7) 0.020(8) 0.000(6) 0.000(6) 0.028(6)
C8 0.048(8) 0.034(7) 0.017(8) 0.015(6) -0.002(6) 0.013(6)
C9 0.026(6) 0.028(6) 0.033(9) 0.007(6) 0.004(6) 0.006(5)
C10 0.029(7) 0.029(7) 0.038(9) 0.011(6) 0.004(6) 0.005(6)
C11 0.033(6) 0.038(7) 0.025(8) -0.010(6) 0.000(6) 0.021(6)
C12 0.039(7) 0.045(7) 0.010(7) 0.010(6) -0.006(6) 0.012(6)
C13 0.033(7) 0.033(6) 0.021(8) 0.002(6) -0.004(6) 0.011(6)
C14 0.024(6) 0.025(6) 0.041(9) -0.002(6) 0.004(6) 0.013(5)
C15 0.045(8) 0.022(6) 0.031(9) 0.002(6) -0.003(7) 0.005(6)
C16 0.024(6) 0.040(7) 0.027(8) 0.018(6) 0.002(6) -0.005(6)
C17 0.033(7) 0.029(6) 0.037(9) -0.007(6) -0.013(6) 0.016(6)
C18 0.0190(19) 0.0187(19) 0.019(2) 0.0004(10) 0.0012(10) 0.0069(10)
C19 0.033(2) 0.034(2) 0.034(2) 0.0022(10) 0.0013(10) 0.0124(11)
C20 0.021(6) 0.025(6) 0.040(9) 0.008(6) -0.002(6) 0.008(5)
C21 0.036(7) 0.035(7) 0.023(8) 0.000(6) 0.014(6) 0.011(6)
C22 0.030(7) 0.021(6) 0.020(8) -0.001(5) 0.012(6) -0.004(5)
C23 0.026(6) 0.024(6) 0.038(9) 0.001(6) 0.007(6) 0.010(5)
C24 0.057(8) 0.028(6) 0.019(8) 0.009(6) 0.003(7) 0.020(6)
C25 0.044(7) 0.032(7) 0.020(8) 0.001(6) -0.003(6) 0.015(6)
C26 0.051(8) 0.024(6) 0.021(8) 0.005(6) 0.011(6) 0.019(6)
C27 0.022(6) 0.024(6) 0.031(8) -0.002(6) 0.005(6) 0.001(5)
C28 0.031(6) 0.045(7) 0.012(7) 0.005(6) 0.004(6) 0.017(6)
C29 0.025(6) 0.057(8) 0.019(8) -0.002(6) -0.003(6) 0.019(6)
C31 0.019(6) 0.027(6) 0.046(9) 0.002(6) 0.024(6) 0.011(5)
O31 0.033(5) 0.046(5) 0.040(6) 0.013(4) 0.005(5) 0.025(4)
C32 0.040(2) 0.040(2) 0.040(2) 0.0021(10) 0.0018(10) 0.0149(11)
O32 0.031(5) 0.054(6) 0.058(8) -0.001(5) -0.021(5) 0.018(5)

loop_
_atom_type_symbol
_atom_type_description
_atom_type_scat_dispersion_real
_atom_type_scat_dispersion_imag
_atom_type_scat_source
C C 0.0033 0.0016 'International Tables Vol C Tables 4.2.6.8 and 6.1.1.4'
H H 0.0000 0.0000 'International Tables Vol C Tables 4.2.6.8 and 6.1.1.4'
N N 0.0061 0.0033 'International Tables Vol C Tables 4.2.6.8 and 6.1.1.4'
O O 0.0106 0.0060 'International Tables Vol C Tables 4.2.6.8 and 6.1.1.4'
Cl Cl 0.1484 0.1585 'International Tables Vol C Tables 4.2.6.8 and 6.1.1.4'
Ir Ir -1.4442 7.9887 'International Tables Vol C Tables 4.2.6.8 and 6.1.1.4'

loop_
_geom_angle_atom_site_label_1
_geom_angle_atom_site_label_2
_geom_angle_atom_site_label_3
_geom_angle
C31 Ir1 C32 90.6(5)
C31 Ir1 C1 178.4(5)
C32 Ir1 C1 89.1(5)
C31 Ir1 Cl1 94.9(3)
C32 Ir1 Cl1 174.4(5)
C1 Ir1 Cl1 85.3(3)
N5 C1 N2 107.6(10)
N5 C1 Ir1 127.9(9)
N2 C1 Ir1 124.4(9)
C6 N2 C1 129.3(10)
C6 N2 C3 123.5(11)
C1 N2 C3 107.1(10)
C4 C3 N2 106.8(11)
C4 C3 H3A 126.6
N2 C3 H3A 126.6
C3 C4 N5 109.6(11)
C3 C4 H4A 125.2
N5 C4 H4A 125.2
C1 N5 C4 109.0(10)
C1 N5 C18 124.5(10)
C4 N5 C18 126.5(10)
N2 C6 C17 115.1(9)
N2 C6 C7 114.4(9)
C17 C6 C7 116.4(10)
N2 C6 H6A 102.7
C17 C6 H6A 102.7
C7 C6 H6A 102.7
C8 C7 C6 117.4(9)
C8 C7 H7A 108.0
C6 C7 H7A 108.0
C8 C7 H7B 108.0
C6 C7 H7B 108.0
H7A C7 H7B 107.2
C7 C8 C9 111.5(10)
C7 C8 H8A 109.3
C9 C8 H8A 109.3
C7 C8 H8B 109.3
C9 C8 H8B 109.3
H8A C8 H8B 108.0
C10 C9 C8 114.1(10)
C10 C9 H9A 108.7
C8 C9 H9A 108.7
C10 C9 H9B 108.7
C8 C9 H9B 108.7
H9A C9 H9B 107.6
C9 C10 C11 112.1(9)
C9 C10 H10A 109.2
C11 C10 H10A 109.2
C9 C10 H10B 109.2
C11 C10 H10B 109.2
H10A C10 H10B 107.9
C12 C11 C10 115.9(10)
C12 C11 H11A 108.3
C10 C11 H11A 108.3
C12 C11 H11B 108.3
C10 C11 H11B 108.3
H11A C11 H11B 107.4
C11 C12 C13 113.2(10)
C11 C12 H12A 108.9
C13 C12 H12A 108.9
C11 C12 H12B 108.9
C13 C12 H12B 108.9
H12A C12 H12B 107.7
C14 C13 C12 112.6(10)
C14 C13 H13A 109.1
C12 C13 H13A 109.1
C14 C13 H13B 109.1
C12 C13 H13B 109.1
H13A C13 H13B 107.8
C13 C14 C15 115.5(10)
C13 C14 H14A 108.4
C15 C14 H14A 108.4
C13 C14 H14B 108.4
C15 C14 H14B 108.4
H14A C14 H14B 107.5
C14 C15 C16 116.1(11)
C14 C15 H15A 108.3
C16 C15 H15A 108.3
C14 C15 H15B 108.3
C16 C15 H15B 108.3
H15A C15 H15B 107.4
C17 C16 C15 114.0(10)
C17 C16 H16A 108.7
C15 C16 H16A 108.7
C17 C16 H16B 108.7
C15 C16 H16B 108.7
H16A C16 H16B 107.6
C16 C17 C6 115.1(10)
C16 C17 H17A 108.5
C6 C17 H17A 108.5
C16 C17 H17B 108.5
C6 C17 H17B 108.5
H17A C17 H17B 107.5
N5 C18 C19 112.7(10)
N5 C18 C29 111.1(8)
C19 C18 C29 114.8(10)
N5 C18 H18A 105.8
C19 C18 H18A 105.8
C29 C18 H18A 105.8
C18 C19 C20 114.4(10)
C18 C19 H19A 108.7
C20 C19 H19A 108.7
C18 C19 H19B 108.7
C20 C19 H19B 108.7
H19A C19 H19B 107.6
C19 C20 C21 112.9(10)
C19 C20 H20A 109.0
C21 C20 H20A 109.0
C19 C20 H20B 109.0
C21 C20 H20B 109.0
H20A C20 H20B 107.8
C22 C21 C20 115.5(11)
C22 C21 H21A 108.4
C20 C21 H21A 108.4
C22 C21 H21B 108.4
C20 C21 H21B 108.4
H21A C21 H21B 107.5
C23 C22 C21 115.2(10)
C23 C22 H22A 108.5
C21 C22 H22A 108.5
C23 C22 H22B 108.5
C21 C22 H22B 108.5
H22A C22 H22B 107.5
C22 C23 C24 112.5(9)
C22 C23 H23A 109.1
C24 C23 H23A 109.1
C22 C23 H23B 109.1
C24 C23 H23B 109.1
H23A C23 H23B 107.8
C25 C24 C23 114.8(10)
C25 C24 H24A 108.6
C23 C24 H24A 108.6
C25 C24 H24B 108.6
C23 C24 H24B 108.6
H24A C24 H24B 107.5
C24 C25 C26 115.8(10)
C24 C25 H25A 108.3
C26 C25 H25A 108.3
C24 C25 H25B 108.3
C26 C25 H25B 108.3
H25A C25 H25B 107.4
C27 C26 C25 114.6(10)
C27 C26 H26A 108.6
C25 C26 H26A 108.6
C27 C26 H26B 108.6
C25 C26 H26B 108.6
H26A C26 H26B 107.6
C26 C27 C28 112.4(10)
C26 C27 H27A 109.1
C28 C27 H27A 109.1
C26 C27 H27B 109.1
C28 C27 H27B 109.1
H27A C27 H27B 107.9
C29 C28 C27 114.4(11)
C29 C28 H28A 108.7
C27 C28 H28A 108.7
C29 C28 H28B 108.7
C27 C28 H28B 108.7
H28A C28 H28B 107.6
C28 C29 C18 113.6(9)
C28 C29 H29A 108.9
C18 C29 H29A 108.9
C28 C29 H29B 108.9
C18 C29 H29B 108.9
H29A C29 H29B 107.7
O31 C31 Ir1 178.0(10)
O32 C32 Ir1 179.2(18)

loop_
_geom_bond_atom_site_label_1
_geom_bond_atom_site_label_2
_geom_bond_distance
Ir1 C31 1.899(12)
Ir1 C32 1.986(14)
Ir1 C1 2.082(12)
Ir1 Cl1 2.385(4)
C1 N5 1.359(14)
C1 N2 1.374(15)
N2 C6 1.363(14)
N2 C3 1.422(14)
C3 C4 1.337(16)
C3 H3A 0.9500
C4 N5 1.359(14)
C4 H4A 0.9500
N5 C18 1.413(14)
C6 C17 1.525(13)
C6 C7 1.541(15)
C6 H6A 1.0000
C7 C8 1.527(16)
C7 H7A 0.9900
C7 H7B 0.9900
C8 C9 1.580(16)
C8 H8A 0.9900
C8 H8B 0.9900
C9 C10 1.488(15)
C9 H9A 0.9900
C9 H9B 0.9900
C10 C11 1.570(14)
C10 H10A 0.9900
C10 H10B 0.9900
C11 C12 1.489(16)
C11 H11A 0.9900
C11 H11B 0.9900
C12 C13 1.545(14)
C12 H12A 0.9900
C12 H12B 0.9900
C13 C14 1.528(14)
C13 H13A 0.9900
C13 H13B 0.9900
C14 C15 1.546(16)
C14 H14A 0.9900
C14 H14B 0.9900
C15 C16 1.549(16)
C15 H15A 0.9900
C15 H15B 0.9900
C16 C17 1.505(16)
C16 H16A 0.9900
C16 H16B 0.9900
C17 H17A 0.9900
C17 H17B 0.9900
C18 C19 1.500(14)
C18 C29 1.582(15)
C18 H18A 1.0000
C19 C20 1.508(14)
C19 H19A 0.9900
C19 H19B 0.9900
C20 C21 1.558(16)
C20 H20A 0.9900
C20 H20B 0.9900
C21 C22 1.535(16)
C21 H21A 0.9900
C21 H21B 0.9900
C22 C23 1.512(16)
C22 H22A 0.9900
C22 H22B 0.9900
C23 C24 1.572(14)
C23 H23A 0.9900
C23 H23B 0.9900
C24 C25 1.448(15)
C24 H24A 0.9900
C24 H24B 0.9900
C25 C26 1.536(14)
C25 H25A 0.9900
C25 H25B 0.9900
C26 C27 1.495(16)
C26 H26A 0.9900
C26 H26B 0.9900
C27 C28 1.564(16)
C27 H27A 0.9900
C27 H27B 0.9900
C28 C29 1.505(16)
C28 H28A 0.9900
C28 H28B 0.9900
C29 H29A 0.9900
C29 H29B 0.9900
C31 O31 1.131(14)
C32 O32 0.843(14)

loop_
_geom_torsion_atom_site_label_1
_geom_torsion_atom_site_label_2
_geom_torsion_atom_site_label_3
_geom_torsion_atom_site_label_4
_geom_torsion
C32 Ir1 C1 N5 -81.6(10)
Cl1 Ir1 C1 N5 98.9(9)
C32 Ir1 C1 N2 101.1(10)
Cl1 Ir1 C1 N2 -78.3(9)
N5 C1 N2 C6 -177.5(9)
Ir1 C1 N2 C6 0.3(16)
N5 C1 N2 C3 -0.6(11)
Ir1 C1 N2 C3 177.2(7)
C6 N2 C3 C4 177.4(9)
C1 N2 C3 C4 0.3(12)
N2 C3 C4 N5 0.1(12)
N2 C1 N5 C4 0.6(12)
Ir1 C1 N5 C4 -177.0(8)
N2 C1 N5 C18 178.1(9)
Ir1 C1 N5 C18 0.4(15)
C3 C4 N5 C1 -0.5(12)
C3 C4 N5 C18 -177.8(9)
C1 N2 C6 C17 -114.2(12)
C3 N2 C6 C17 69.4(14)
C1 N2 C6 C7 107.1(13)
C3 N2 C6 C7 -69.4(13)
N2 C6 C7 C8 -160.2(10)
C17 C6 C7 C8 61.7(14)
C6 C7 C8 C9 72.3(12)
C7 C8 C9 C10 -165.6(9)
C8 C9 C10 C11 71.0(13)
C9 C10 C11 C12 66.8(14)
C10 C11 C12 C13 -158.6(10)
C11 C12 C13 C14 70.9(14)
C12 C13 C14 C15 68.2(14)
C13 C14 C15 C16 -163.6(10)
C14 C15 C16 C17 64.9(13)
C15 C16 C17 C6 71.8(14)
N2 C6 C17 C16 68.7(14)
C7 C6 C17 C16 -153.4(11)
C1 N5 C18 C19 -117.6(11)
C4 N5 C18 C19 59.3(14)
C1 N5 C18 C29 112.0(12)
C4 N5 C18 C29 -71.0(13)
N5 C18 C19 C20 71.6(13)
C29 C18 C19 C20 -159.9(10)
C18 C19 C20 C21 69.4(14)
C19 C20 C21 C22 70.7(12)
C20 C21 C22 C23 -160.9(9)
C21 C22 C23 C24 66.9(13)
C22 C23 C24 C25 69.6(14)
C23 C24 C25 C26 -161.1(11)
C24 C25 C26 C27 64.6(15)
C25 C26 C27 C28 72.3(13)
C26 C27 C28 C29 -162.1(10)
C27 C28 C29 C18 70.6(13)
N5 C18 C29 C28 -164.6(10)
C19 C18 C29 C28 66.1(14)
